data_1567635
loop_
_publ_author_name
'Siegelman, Rebecca L.'
'Thompson, Joshua A.'
'Mason, Jarad'
'McDonald, Thomas M.'
'Long, Jeffrey R.'

_publ_section_title
;
 A cooperative adsorbent for the switch-like capture of carbon dioxide
 from crude natural gas
;
_journal_name_full 'Chemical Science'
_journal_paper_doi 10.1039/D2SC03570G
_journal_year 2022
_chemical_formula_moiety 'C24.24 H31.47 N3.18 O7.38 Zn2'
_chemical_formula_sum 'C24.24 H31.47 N3.18 O7.38 Zn2'
_chemical_formula_weight 616.33
_chemical_name_common Zn2(dobpdc)(ee-2)0.902(ee-2-CO2)0.690
_chemical_properties_physical Moisture-sensitive
_space_group_crystal_system trigonal
_space_group_IT_number 152
_space_group_name_Hall 'P 31 2"'
_space_group_name_H-M_alt 'P 31 2 1'
_atom_sites_solution_hydrogens geom
_atom_sites_solution_primary dual
_atom_sites_solution_secondary difmap
_audit_creation_date 2019-02-15
_audit_creation_method
;
Olex2 1.2
(compiled May 18 2018 14:05:52 for OlexSys, GUI svn.r5506)
;
_audit_update_record
;
2019-04-29 deposited with the CCDC.	2022-09-12 downloaded from the CCDC.
;
_cell_angle_alpha 90
_cell_angle_beta 90
_cell_angle_gamma 120
_cell_formula_units_Z 3
_cell_length_a 21.5982(10)
_cell_length_b 21.5982(10)
_cell_length_c 6.9071(4)
_cell_measurement_reflns_used 9873
_cell_measurement_temperature 100(2)
_cell_measurement_theta_max 30.466
_cell_measurement_theta_min 2.954
_cell_volume 2790.4(2)
_computing_cell_refinement 'SAINT V8.38A (Bruker-AXS, Madison WI, 2016)'
_computing_data_collection 'Bruker APEX3 Bruker-AXS, Madison WI'
_computing_data_reduction 'SAINT V8.38A (Bruker-AXS, Madison WI, 2016)'
_computing_molecular_graphics 'Olex2 (Dolomanov et al., 2009)'
_computing_publication_material 'Olex2 (Dolomanov et al., 2009)'
_computing_structure_refinement 'ShelXL (Sheldrick, 2015)'
_computing_structure_solution 'ShelXT (Sheldrick, 2015)'
_diffrn_ambient_temperature 100(2)
_diffrn_detector_area_resol_mean 7.39
_diffrn_measured_fraction_theta_full 0.998
_diffrn_measured_fraction_theta_max 0.999
_diffrn_measurement_device_type 'Bruker D8 with PHOTON II detector'
_diffrn_measurement_method '\f and \w shutterless scans'
_diffrn_radiation_monochromator 'silicon 111'
_diffrn_radiation_type synchrotron
_diffrn_radiation_wavelength 0.7288
_diffrn_reflns_av_R_equivalents 0.0667
_diffrn_reflns_av_unetI/netI 0.0290
_diffrn_reflns_Laue_measured_fraction_full 0.998
_diffrn_reflns_Laue_measured_fraction_max 0.999
_diffrn_reflns_limit_h_max 29
_diffrn_reflns_limit_h_min -29
_diffrn_reflns_limit_k_max 29
_diffrn_reflns_limit_k_min -29
_diffrn_reflns_limit_l_max 9
_diffrn_reflns_limit_l_min -9
_diffrn_reflns_number 55047
_diffrn_reflns_point_group_measured_fraction_full 0.999
_diffrn_reflns_point_group_measured_fraction_max 0.999
_diffrn_reflns_theta_full 25.930
_diffrn_reflns_theta_max 29.907
_diffrn_reflns_theta_min 1.934
_diffrn_source
;
Advanced Light Source, station 12.2.1
;
_diffrn_standards_number 0
_exptl_absorpt_coefficient_mu 1.418
_exptl_absorpt_correction_T_max 0.945
_exptl_absorpt_correction_T_min 0.798
_exptl_absorpt_correction_type multi-scan
_exptl_absorpt_process_details
;
SADABS-2016/2 (Bruker,2016) was used for absorption correction.
wR2(int) was 0.1850 before and 0.0672 after correction.
The Ratio of minimum to maximum transmission is 0.8448.
The \l/2 correction factor is Not present.
;
_exptl_crystal_colour colourless
_exptl_crystal_colour_primary colourless
_exptl_crystal_density_diffrn 1.112
_exptl_crystal_density_method 'not measured'
_exptl_crystal_description prism
_exptl_crystal_F_000 965
_exptl_crystal_size_max 0.08
_exptl_crystal_size_mid 0.04
_exptl_crystal_size_min 0.04
_refine_diff_density_max 0.379
_refine_diff_density_min -0.446
_refine_diff_density_rms 0.074
_refine_ls_abs_structure_details
;
 Refined as an inversion twin.
;
_refine_ls_abs_structure_Flack 0.495(18)
_refine_ls_extinction_method none
_refine_ls_goodness_of_fit_ref 1.086
_refine_ls_hydrogen_treatment constr
_refine_ls_matrix_type full
_refine_ls_number_parameters 274
_refine_ls_number_reflns 5009
_refine_ls_number_restraints 95
_refine_ls_restrained_S_all 1.090
_refine_ls_R_factor_all 0.0395
_refine_ls_R_factor_gt 0.0335
_refine_ls_shift/su_max 0.001
_refine_ls_shift/su_mean 0.000
_refine_ls_structure_factor_coef Fsqd
_refine_ls_weighting_details 'w=1/[\s^2^(Fo^2^)+(0.0475P)^2^+1.0865P] where P=(Fo^2^+2Fc^2^)/3'
_refine_ls_weighting_scheme calc
_refine_ls_wR_factor_gt 0.0877
_refine_ls_wR_factor_ref 0.0906
_reflns_Friedel_coverage 0.862
_reflns_Friedel_fraction_full 1.000
_reflns_Friedel_fraction_max 1.000
_reflns_number_gt 4509
_reflns_number_total 5009
_reflns_threshold_expression 'I > 2\s(I)'
_cod_data_source_file d2sc03570g2.cif
_cod_data_source_block rls206s
_cod_depositor_comments
;
The following automatic conversions were performed:

data item '_atom_sites_solution_secondary' value 'diffmap' was
changed to 'difmap'.

Automatic conversion script
Id: cif_fix_values 7556 2019-12-06 15:28:31Z antanas 
;
_cod_original_cell_volume 2790.4(3)
_cod_database_code 1567635
_shelx_shelxl_version_number 2016/6
_shelx_space_group_comment
;
The symmetry employed for this shelxl refinement is uniquely defined
by the following loop, which should always be used as a source of
symmetry information in preference to the above space-group names.
They are only intended as comments.
;
_shelx_estimated_absorpt_t_max 0.945
_shelx_estimated_absorpt_t_min 0.895
_olex2_refinement_description
;
1. Twinned data refinement
 Scales: 0.505(18)
 0.495(18)
2. Fixed Uiso
 At 1.2 times of:
  All C(H) groups, All C(H,H) groups, All C(H,H,H,H,H,H) groups, All N(H)
  groups, All N(H,H) groups
 At 1.5 times of:
  All C(H,H,H) groups
3. Restrained distances
 N2-C11 = N2-C13
 1.49 with sigma of 0.02
 C20-C19 \\sim C18-C17 \\sim C12-C11 \\sim C14-C13
 with sigma of 0.02
 N4-C19 \\sim N4-C17 \\sim N4-C16
 with sigma of 0.02
4. Uiso/Uaniso restraints and constraints
N3 \\sim N4 \\sim C15 \\sim C16 \\sim C17 \\sim C18 \\sim C19 \\sim C20: within
2A with sigma of 0.04 and sigma for terminal atoms of 0.08
5. Rigid body (RIGU) restrains
 N3, N4, C15, C16, C17, C18, C19, C20
 with sigma for 1-2 distances of 0.004 and sigma for 1-3 distances of 0.004
6. Others
 Fixed Sof: N3(0.451) H3A(0.451) H3B(0.451) N4(0.451) C15(0.451) H15A(0.451)
 H15B(0.451) C16(0.451) H16A(0.451) H16B(0.451) C17(0.451) H17A(0.451)
 H17B(0.451) C18(0.451) H18A(0.2255) H18E(0.2255) H18D(0.2255) H18B(0.2255)
 H18C(0.2255) H18F(0.2255) C19(0.451) H19A(0.451) H19B(0.451) C20(0.451)
 H20A(0.2255) H20B(0.2255) H20C(0.2255) H20D(0.2255) H20E(0.2255) H20F(0.2255)
 O4(0.549) O5(0.345) N1(0.345) H1(0.345) N2(0.345) H2(0.345) C8(0.345)
 C9(0.345) H9A(0.345) H9B(0.345) C10(0.345) H10A(0.345) H10B(0.345) C11(0.345)
 H11A(0.345) H11B(0.345) C12(0.345) H12A(0.345) H12B(0.345) H12C(0.345)
 C13(0.345) H13A(0.345) H13B(0.345) C14(0.345) H14A(0.345) H14B(0.345)
 H14C(0.345)
7.a Ternary CH refined with riding coordinates:
 N2(H2)
7.b Secondary CH2 refined with riding coordinates:
 N3(H3A,H3B), C15(H15A,H15B), C16(H16A,H16B), C17(H17A,H17B), C19(H19A,H19B),
 C9(H9A,H9B), C10(H10A,H10B), C11(H11A,H11B), C13(H13A,H13B)
7.c Aromatic/amide H refined with riding coordinates:
 C3(H3), C5(H5), C6(H6), N1(H1)
7.d Disordered Me refined with riding coordinates:
 C18(H18A,H18E,H18D,H18B,H18C,H18F), C20(H20A,H20B,H20C,H20D,H20E,H20F)
7.e Idealised Me refined as rotating group:
 C12(H12A,H12B,H12C), C14(H14A,H14B,H14C)
;
_olex2_submission_special_instructions 'No special instructions were received'

loop_
_space_group_symop_operation_xyz
'x, y, z'
'-y, x-y, z+1/3'
'-x+y, -x, z+2/3'
'y, x, -z'
'x-y, -y, -z+2/3'
'-x, -x+y, -z+1/3'

loop_
_atom_site_label
_atom_site_type_symbol
_atom_site_fract_x
_atom_site_fract_y
_atom_site_fract_z
_atom_site_U_iso_or_equiv
_atom_site_adp_type
_atom_site_occupancy
_atom_site_site_symmetry_order
_atom_site_calc_flag
_atom_site_refinement_flags_posn
_atom_site_refinement_flags_adp
_atom_site_refinement_flags_occupancy
_atom_site_disorder_assembly
_atom_site_disorder_group
Zn1 Zn 0.27703(2) 0.60916(2) 0.64559(4) 0.02002(11) Uani 1 1 d . . . . .
O1 O 0.34410(15) 0.58449(13) 0.7882(3) 0.0219(5) Uani 1 1 d . . . . .
O2 O 0.36180(12) 0.64813(15) 0.4349(3) 0.0210(4) Uani 1 1 d . . . . .
O3 O 0.41012(13) 0.61623(13) 0.1979(3) 0.0212(5) Uani 1 1 d . . . . .
C1 C 0.37729(19) 0.55404(19) 0.7024(4) 0.0207(7) Uani 1 1 d . . . . .
C2 C 0.39754(18) 0.56314(18) 0.5040(4) 0.0195(6) Uani 1 1 d . . . . .
C3 C 0.43067(19) 0.52630(19) 0.4307(4) 0.0220(7) Uani 1 1 d . . . . .
H3 H 0.443213 0.531855 0.297407 0.026 Uiso 1 1 calc R . . . .
C4 C 0.4460(2) 0.48246(19) 0.5413(4) 0.0228(7) Uani 1 1 d . . . . .
C5 C 0.4269(2) 0.4750(2) 0.7370(4) 0.0270(7) Uani 1 1 d . . . . .
H5 H 0.436848 0.445497 0.817889 0.032 Uiso 1 1 calc R . . . .
C6 C 0.3935(2) 0.5100(2) 0.8148(4) 0.0262(7) Uani 1 1 d . . . . .
H6 H 0.381364 0.503963 0.948300 0.031 Uiso 1 1 calc R . . . .
C7 C 0.38836(18) 0.61177(19) 0.3706(4) 0.0192(6) Uani 1 1 d . . . . .
N3 N 0.2138(15) 0.5081(9) 0.508(3) 0.035(3) Uani 0.451 1 d . U P A -2
H3A H 0.172164 0.504965 0.468049 0.042 Uiso 0.451 1 calc R . P A -2
H3B H 0.237403 0.506564 0.400971 0.042 Uiso 0.451 1 calc R . P A -2
N4 N 0.1726(8) 0.3794(7) 0.342(2) 0.085(4) Uani 0.451 1 d D U P A -2
C15 C 0.1964(6) 0.4459(4) 0.6268(13) 0.0342(18) Uani 0.451 1 d . U P A -2
H15A H 0.177293 0.450241 0.753168 0.041 Uiso 0.451 1 calc R . P A -2
H15B H 0.240301 0.443397 0.651334 0.041 Uiso 0.451 1 calc R . P A -2
C16 C 0.1430(7) 0.3801(6) 0.529(2) 0.051(3) Uani 0.451 1 d D U P A -2
H16A H 0.133902 0.337440 0.604706 0.061 Uiso 0.451 1 calc R . P A -2
H16B H 0.097434 0.379975 0.513314 0.061 Uiso 0.451 1 calc R . P A -2
C17 C 0.2263(12) 0.3571(15) 0.371(4) 0.148(8) Uani 0.451 1 d D U P A -2
H17A H 0.201675 0.306308 0.410664 0.177 Uiso 0.451 1 calc R . P A -2
H17B H 0.258832 0.385688 0.477184 0.177 Uiso 0.451 1 calc R . P A -2
C18 C 0.2702(13) 0.3661(16) 0.191(5) 0.26(2) Uani 0.451 1 d D U P A -2
H18A H 0.304803 0.350480 0.219045 0.317 Uiso 0.2255 1 calc R . P A -2
H18E H 0.238512 0.337062 0.086188 0.317 Uiso 0.2255 1 calc R . P A -2
H18D H 0.295704 0.416490 0.152748 0.317 Uiso 0.2255 1 calc R . P A -2
H18B H 0.254543 0.385541 0.086276 0.317 Uiso 0.2255 1 calc R . P A -2
H18C H 0.320834 0.398959 0.219133 0.317 Uiso 0.2255 1 calc R . P A -2
H18F H 0.263642 0.319531 0.152572 0.317 Uiso 0.2255 1 calc R . P A -2
C19 C 0.1147(13) 0.3382(11) 0.201(3) 0.125(8) Uani 0.451 1 d D U P A -2
H19A H 0.082345 0.290110 0.255235 0.150 Uiso 0.451 1 calc R . P A -2
H19B H 0.135843 0.332048 0.080927 0.150 Uiso 0.451 1 calc R . P A -2
C20 C 0.0706(18) 0.3744(17) 0.152(5) 0.201(16) Uani 0.451 1 d D U P A -2
H20A H 0.033208 0.344860 0.058390 0.242 Uiso 0.2255 1 calc R . P A -2
H20B H 0.048543 0.379672 0.269939 0.242 Uiso 0.2255 1 calc R . P A -2
H20C H 0.102068 0.421631 0.095542 0.242 Uiso 0.2255 1 calc R . P A -2
H20D H 0.089338 0.419249 0.224191 0.242 Uiso 0.2255 1 calc R . P A -2
H20E H 0.074003 0.384437 0.012642 0.242 Uiso 0.2255 1 calc R . P A -2
H20F H 0.020478 0.342478 0.187039 0.242 Uiso 0.2255 1 calc R . P A -2
O4 O 0.2131(11) 0.5030(9) 0.5586(18) 0.061(5) Uani 0.549 1 d . . P A -1
O5 O 0.1672(9) 0.3914(6) 0.4264(16) 0.065(4) Uani 0.345 1 d . . P A -1
N1 N 0.2322(6) 0.4936(6) 0.2541(14) 0.041(3) Uani 0.345 1 d . . P A -1
H1 H 0.258619 0.540517 0.255946 0.049 Uiso 0.345 1 calc R . P A -1
N2 N 0.1335(7) 0.3878(6) -0.1821(16) 0.051(3) Uani 0.345 1 d D . P A -1
H2 H 0.165176 0.425046 -0.277588 0.061 Uiso 0.345 1 calc R . P A -1
C8 C 0.2041(8) 0.4607(6) 0.4114(17) 0.042(3) Uani 0.345 1 d . . P A -1
C9 C 0.2220(7) 0.4565(7) 0.0735(16) 0.038(3) Uani 0.345 1 d . . P A -1
H9A H 0.233847 0.418067 0.090158 0.046 Uiso 0.345 1 calc R . P A -1
H9B H 0.254617 0.490235 -0.025471 0.046 Uiso 0.345 1 calc R . P A -1
C10 C 0.1467(8) 0.4251(7) 0.0068(17) 0.041(3) Uani 0.345 1 d . . P A -1
H10A H 0.114538 0.390769 0.105400 0.049 Uiso 0.345 1 calc R . P A -1
H10B H 0.134759 0.463636 -0.004781 0.049 Uiso 0.345 1 calc R . P A -1
C11 C 0.1570(9) 0.3317(8) -0.1820(19) 0.057(4) Uani 0.345 1 d D . P A -1
H11A H 0.145836 0.307840 -0.309999 0.068 Uiso 0.345 1 calc R . P A -1
H11B H 0.209517 0.356224 -0.164766 0.068 Uiso 0.345 1 calc R . P A -1
C12 C 0.1226(13) 0.2756(9) -0.028(2) 0.076(6) Uani 0.345 1 d D . P A -1
H12A H 0.104882 0.228211 -0.085676 0.114 Uiso 0.345 1 calc GR . P A -1
H12B H 0.082645 0.278456 0.029381 0.114 Uiso 0.345 1 calc GR . P A -1
H12C H 0.157860 0.283531 0.072350 0.114 Uiso 0.345 1 calc GR . P A -1
C13 C 0.0563(8) 0.3588(8) -0.2555(18) 0.055(4) Uani 0.345 1 d D . P A -1
H13A H 0.050671 0.333122 -0.378726 0.066 Uiso 0.345 1 calc R . P A -1
H13B H 0.023094 0.323470 -0.160475 0.066 Uiso 0.345 1 calc R . P A -1
C14 C 0.0338(8) 0.4141(8) -0.289(2) 0.061(4) Uani 0.345 1 d D . P A -1
H14A H 0.006997 0.403644 -0.410101 0.092 Uiso 0.345 1 calc GR . P A -1
H14B H 0.076412 0.461738 -0.296087 0.092 Uiso 0.345 1 calc GR . P A -1
H14C H 0.003576 0.412736 -0.181070 0.092 Uiso 0.345 1 calc GR . P A -1

loop_
_atom_site_aniso_label
_atom_site_aniso_U_11
_atom_site_aniso_U_22
_atom_site_aniso_U_33
_atom_site_aniso_U_23
_atom_site_aniso_U_13
_atom_site_aniso_U_12
Zn1 0.02132(19) 0.0271(2) 0.01264(14) 0.00182(13) 0.00107(12) 0.01285(17)
O1 0.0312(14) 0.0279(12) 0.0130(9) -0.0024(8) -0.0011(9) 0.0195(11)
O2 0.0248(10) 0.0252(12) 0.0170(9) 0.0038(9) 0.0035(8) 0.0155(10)
O3 0.0270(13) 0.0274(13) 0.0134(9) 0.0022(8) 0.0012(8) 0.0169(11)
C1 0.0258(17) 0.0231(16) 0.0148(13) -0.0003(11) -0.0020(12) 0.0135(14)
C2 0.0216(16) 0.0245(16) 0.0144(12) -0.0002(11) -0.0010(11) 0.0132(14)
C3 0.0268(17) 0.0284(18) 0.0147(13) 0.0005(12) 0.0001(12) 0.0167(15)
C4 0.0305(17) 0.0299(17) 0.0141(12) -0.0011(12) 0.0003(12) 0.0197(15)
C5 0.042(2) 0.037(2) 0.0136(13) 0.0009(13) -0.0011(13) 0.0287(18)
C6 0.038(2) 0.037(2) 0.0121(12) 0.0007(12) -0.0004(13) 0.0253(18)
C7 0.0195(15) 0.0227(16) 0.0151(13) 0.0023(12) 0.0026(11) 0.0104(13)
N3 0.045(7) 0.023(5) 0.031(8) -0.013(4) -0.008(6) 0.012(4)
N4 0.079(8) 0.054(7) 0.083(8) -0.026(7) 0.014(7) 0.005(6)
C15 0.037(5) 0.007(3) 0.050(5) 0.008(3) -0.001(4) 0.005(4)
C16 0.052(6) 0.027(5) 0.057(6) 0.000(5) 0.004(5) 0.006(4)
C17 0.081(13) 0.133(19) 0.20(2) -0.002(16) 0.048(13) 0.033(12)
C18 0.090(16) 0.17(3) 0.36(4) -0.17(3) 0.13(2) -0.058(15)
C19 0.137(16) 0.109(15) 0.110(14) -0.059(12) -0.025(11) 0.048(12)
C20 0.25(3) 0.17(2) 0.22(3) -0.12(2) -0.18(3) 0.13(2)
O4 0.038(5) 0.079(9) 0.040(7) -0.037(6) 0.001(5) 0.011(5)
O5 0.112(11) 0.036(6) 0.026(5) -0.013(4) 0.005(7) 0.021(7)
N1 0.041(6) 0.033(5) 0.038(5) -0.007(4) -0.005(4) 0.009(5)
N2 0.073(9) 0.041(6) 0.035(5) 0.006(5) 0.012(5) 0.026(6)
C8 0.044(7) 0.035(6) 0.034(5) -0.012(5) 0.001(6) 0.009(6)
C9 0.051(7) 0.045(7) 0.023(5) 0.004(5) 0.011(5) 0.028(6)
C10 0.046(7) 0.038(7) 0.029(5) -0.005(5) 0.001(5) 0.013(6)
C11 0.080(12) 0.065(10) 0.029(6) -0.008(6) -0.001(6) 0.039(9)
C12 0.14(2) 0.064(10) 0.043(8) 0.011(7) 0.005(10) 0.062(13)
C13 0.059(9) 0.047(8) 0.030(6) -0.005(6) 0.004(6) 0.005(7)
C14 0.052(9) 0.045(9) 0.058(9) 0.004(7) -0.006(7) 0.003(7)

loop_
_atom_type_symbol
_atom_type_description
_atom_type_scat_dispersion_real
_atom_type_scat_dispersion_imag
_atom_type_scat_source
C C 0.0040 0.0020 'ANOMDisVal Program in PLATON Spek, A. L. J. Appl. Crystallogr. 2003, 36, 7-13'
H H 0.0000 0.0000 'ANOMDisVal Program in PLATON Spek, A. L. J. Appl. Crystallogr. 2003, 36, 7-13'
N N 0.0080 0.0040 'ANOMDisVal Program in PLATON Spek, A. L. J. Appl. Crystallogr. 2003, 36, 7-13'
O O 0.0130 0.0070 'ANOMDisVal Program in PLATON Spek, A. L. J. Appl. Crystallogr. 2003, 36, 7-13'
Zn Zn 0.2280 1.6720 'ANOMDisVal Program in PLATON Spek, A. L. J. Appl. Crystallogr. 2003, 36, 7-13'

loop_
_geom_angle_atom_site_label_1
_geom_angle_atom_site_label_2
_geom_angle_atom_site_label_3
_geom_angle
_geom_angle_site_symmetry_1
_geom_angle_site_symmetry_3
_geom_angle_publ_flag
Zn1 Zn1 Zn1 107.970(14) 2_665 3_564 ?
O1 Zn1 Zn1 39.53(7) 3_564 3_564 ?
O1 Zn1 Zn1 39.84(7) . 2_665 ?
O1 Zn1 Zn1 121.39(7) . 3_564 ?
O1 Zn1 Zn1 133.79(8) 3_564 2_665 ?
O1 Zn1 O1 160.92(10) . 3_564 ?
O1 Zn1 O2 81.48(9) . . ?
O1 Zn1 O2 90.49(9) 3_564 2_665 ?
O1 Zn1 O2 80.49(8) 3_564 . ?
O1 Zn1 O2 80.02(9) . 2_665 ?
O1 Zn1 O3 98.51(10) . 3_565 ?
O1 Zn1 N3 97.1(6) . . ?
O1 Zn1 N3 90.6(6) 3_564 . ?
O1 Zn1 O4 91.0(5) . . ?
O1 Zn1 O4 98.6(5) 3_564 . ?
O2 Zn1 Zn1 44.12(7) . 3_564 ?
O2 Zn1 Zn1 89.82(6) . 2_665 ?
O2 Zn1 Zn1 71.34(6) 2_665 3_564 ?
O2 Zn1 Zn1 43.32(6) 2_665 2_665 ?
O2 Zn1 O2 79.22(2) . 2_665 ?
O3 Zn1 Zn1 83.97(6) 3_565 2_665 ?
O3 Zn1 Zn1 130.97(7) 3_565 3_564 ?
O3 Zn1 O1 98.15(9) 3_565 3_564 ?
O3 Zn1 O2 90.89(9) 3_565 2_665 ?
O3 Zn1 O2 169.98(10) 3_565 . ?
O3 Zn1 N3 95.1(6) 3_565 . ?
O3 Zn1 O4 88.4(5) 3_565 . ?
N3 Zn1 Zn1 105.9(5) . 3_564 ?
N3 Zn1 Zn1 135.4(6) . 2_665 ?
N3 Zn1 O2 173.7(7) . 2_665 ?
N3 Zn1 O2 94.8(6) . . ?
O4 Zn1 Zn1 115.7(4) . 3_564 ?
O4 Zn1 Zn1 127.6(5) . 2_665 ?
O4 Zn1 O2 170.8(5) . 2_665 ?
O4 Zn1 O2 101.6(5) . . ?
Zn1 O1 Zn1 100.62(11) . 2_665 ?
C1 O1 Zn1 124.9(2) . 2_665 ?
C1 O1 Zn1 123.02(18) . . ?
Zn1 O2 Zn1 92.56(9) . 3_564 ?
C7 O2 Zn1 123.8(2) . . ?
C7 O2 Zn1 135.8(2) . 3_564 ?
C7 O3 Zn1 124.7(2) . 2_664 ?
O1 C1 C2 124.4(3) . . ?
O1 C1 C6 117.9(3) . . ?
C6 C1 C2 117.6(3) . . ?
C1 C2 C7 123.8(3) . . ?
C3 C2 C1 118.6(3) . . ?
C3 C2 C7 117.6(3) . . ?
C2 C3 H3 118.2 . . ?
C4 C3 C2 123.7(3) . . ?
C4 C3 H3 118.2 . . ?
C3 C4 C4 121.8(3) . 4_556 ?
C3 C4 C5 117.0(3) . . ?
C5 C4 C4 121.2(4) . 4_556 ?
C4 C5 H5 119.5 . . ?
C6 C5 C4 121.1(3) . . ?
C6 C5 H5 119.5 . . ?
C1 C6 H6 119.0 . . ?
C5 C6 C1 122.0(3) . . ?
C5 C6 H6 119.0 . . ?
O2 C7 O3 123.4(3) . . ?
O2 C7 C2 119.0(3) . . ?
O3 C7 C2 117.6(3) . . ?
Zn1 N3 H3A 108.4 . . ?
Zn1 N3 H3B 108.4 . . ?
H3A N3 H3B 107.4 . . ?
C15 N3 Zn1 115.6(12) . . ?
C15 N3 H3A 108.4 . . ?
C15 N3 H3B 108.4 . . ?
C16 N4 C17 107.9(15) . . ?
C16 N4 C19 110.4(15) . . ?
C17 N4 C19 117.2(18) . . ?
N3 C15 H15A 109.6 . . ?
N3 C15 H15B 109.6 . . ?
N3 C15 C16 110.4(11) . . ?
H15A C15 H15B 108.1 . . ?
C16 C15 H15A 109.6 . . ?
C16 C15 H15B 109.6 . . ?
N4 C16 C15 106.5(10) . . ?
N4 C16 H16A 110.4 . . ?
N4 C16 H16B 110.4 . . ?
C15 C16 H16A 110.4 . . ?
C15 C16 H16B 110.4 . . ?
H16A C16 H16B 108.6 . . ?
N4 C17 H17A 108.9 . . ?
N4 C17 H17B 108.9 . . ?
N4 C17 C18 113(2) . . ?
H17A C17 H17B 107.8 . . ?
C18 C17 H17A 108.9 . . ?
C18 C17 H17B 108.9 . . ?
C17 C18 H18A 109.5 . . ?
C17 C18 H18E 109.5 . . ?
C17 C18 H18D 109.5 . . ?
C17 C18 H18B 109.5 . . ?
C17 C18 H18C 109.5 . . ?
C17 C18 H18F 109.5 . . ?
H18A C18 H18E 109.5 . . ?
H18A C18 H18D 109.5 . . ?
H18A C18 H18B 141.1 . . ?
H18A C18 H18C 56.3 . . ?
H18A C18 H18F 56.3 . . ?
H18E C18 H18D 109.5 . . ?
H18E C18 H18B 56.3 . . ?
H18E C18 H18C 141.1 . . ?
H18E C18 H18F 56.3 . . ?
H18D C18 H18B 56.3 . . ?
H18D C18 H18C 56.3 . . ?
H18D C18 H18F 141.1 . . ?
H18B C18 H18C 109.5 . . ?
H18B C18 H18F 109.5 . . ?
H18C C18 H18F 109.5 . . ?
N4 C19 H19A 109.0 . . ?
N4 C19 H19B 109.0 . . ?
N4 C19 C20 113.0(16) . . ?
H19A C19 H19B 107.8 . . ?
C20 C19 H19A 109.0 . . ?
C20 C19 H19B 109.0 . . ?
C19 C20 H20A 109.5 . . ?
C19 C20 H20B 109.5 . . ?
C19 C20 H20C 109.5 . . ?
C19 C20 H20D 109.5 . . ?
C19 C20 H20E 109.5 . . ?
C19 C20 H20F 109.5 . . ?
H20A C20 H20B 109.5 . . ?
H20A C20 H20C 109.5 . . ?
H20A C20 H20D 141.1 . . ?
H20A C20 H20E 56.3 . . ?
H20A C20 H20F 56.3 . . ?
H20B C20 H20C 109.5 . . ?
H20B C20 H20D 56.3 . . ?
H20B C20 H20E 141.1 . . ?
H20B C20 H20F 56.3 . . ?
H20C C20 H20D 56.3 . . ?
H20C C20 H20E 56.3 . . ?
H20C C20 H20F 141.1 . . ?
H20D C20 H20E 109.5 . . ?
H20D C20 H20F 109.5 . . ?
H20E C20 H20F 109.5 . . ?
C8 O4 Zn1 140.6(12) . . ?
C8 N1 H1 119.0 . . ?
C8 N1 C9 122.1(11) . . ?
C9 N1 H1 119.0 . . ?
C10 N2 H2 105.9 . . ?
C10 N2 C11 112.4(11) . . ?
C10 N2 C13 112.5(10) . . ?
C11 N2 H2 105.9 . . ?
C11 N2 C13 113.4(11) . . ?
C13 N2 H2 105.9 . . ?
O5 C8 O4 122.0(13) . . ?
N1 C8 O4 114.1(13) . . ?
N1 C8 O5 123.8(11) . . ?
N1 C9 H9A 109.6 . . ?
N1 C9 H9B 109.6 . . ?
N1 C9 C10 110.4(10) . . ?
H9A C9 H9B 108.1 . . ?
C10 C9 H9A 109.6 . . ?
C10 C9 H9B 109.6 . . ?
N2 C10 C9 112.8(11) . . ?
N2 C10 H10A 109.0 . . ?
N2 C10 H10B 109.0 . . ?
C9 C10 H10A 109.0 . . ?
C9 C10 H10B 109.0 . . ?
H10A C10 H10B 107.8 . . ?
N2 C11 H11A 108.7 . . ?
N2 C11 H11B 108.7 . . ?
H11A C11 H11B 107.6 . . ?
C12 C11 N2 114.4(13) . . ?
C12 C11 H11A 108.7 . . ?
C12 C11 H11B 108.7 . . ?
C11 C12 H12A 109.5 . . ?
C11 C12 H12B 109.5 . . ?
C11 C12 H12C 109.5 . . ?
H12A C12 H12B 109.5 . . ?
H12A C12 H12C 109.5 . . ?
H12B C12 H12C 109.5 . . ?
N2 C13 H13A 108.3 . . ?
N2 C13 H13B 108.3 . . ?
H13A C13 H13B 107.4 . . ?
C14 C13 N2 115.9(11) . . ?
C14 C13 H13A 108.3 . . ?
C14 C13 H13B 108.3 . . ?
C13 C14 H14A 109.5 . . ?
C13 C14 H14B 109.5 . . ?
C13 C14 H14C 109.5 . . ?
H14A C14 H14B 109.5 . . ?
H14A C14 H14C 109.5 . . ?
H14B C14 H14C 109.5 . . ?

loop_
_geom_bond_atom_site_label_1
_geom_bond_atom_site_label_2
_geom_bond_distance
_geom_bond_site_symmetry_2
_geom_bond_publ_flag
Zn1 Zn1 3.1360(4) 2_665 ?
Zn1 Zn1 3.1360(4) 3_564 ?
Zn1 O1 2.044(2) 3_564 ?
Zn1 O1 2.031(3) . ?
Zn1 O2 2.186(3) 2_665 ?
Zn1 O2 2.154(2) . ?
Zn1 O3 2.042(2) 3_565 ?
Zn1 N3 2.133(18) . ?
Zn1 O4 2.088(17) . ?
O1 C1 1.330(4) . ?
O2 C7 1.262(4) . ?
O3 C7 1.268(4) . ?
C1 C2 1.422(4) . ?
C1 C6 1.401(5) . ?
C2 C3 1.404(5) . ?
C2 C7 1.483(5) . ?
C3 H3 0.9500 . ?
C3 C4 1.380(5) . ?
C4 C4 1.477(7) 4_556 ?
C4 C5 1.399(4) . ?
C5 H5 0.9500 . ?
C5 C6 1.386(5) . ?
C6 H6 0.9500 . ?
N3 H3A 0.9100 . ?
N3 H3B 0.9100 . ?
N3 C15 1.454(18) . ?
N4 C16 1.441(15) . ?
N4 C17 1.48(2) . ?
N4 C19 1.480(17) . ?
C15 H15A 0.9900 . ?
C15 H15B 0.9900 . ?
C15 C16 1.473(13) . ?
C16 H16A 0.9900 . ?
C16 H16B 0.9900 . ?
C17 H17A 0.9900 . ?
C17 H17B 0.9900 . ?
C17 C18 1.51(2) . ?
C18 H18A 0.9800 . ?
C18 H18E 0.9800 . ?
C18 H18D 0.9800 . ?
C18 H18B 0.9800 . ?
C18 H18C 0.9800 . ?
C18 H18F 0.9800 . ?
C19 H19A 0.9900 . ?
C19 H19B 0.9900 . ?
C19 C20 1.54(2) . ?
C20 H20A 0.9800 . ?
C20 H20B 0.9800 . ?
C20 H20C 0.9800 . ?
C20 H20D 0.9800 . ?
C20 H20E 0.9800 . ?
C20 H20F 0.9800 . ?
O4 C8 1.315(18) . ?
O5 C8 1.301(17) . ?
N1 H1 0.8800 . ?
N1 C8 1.274(16) . ?
N1 C9 1.439(14) . ?
N2 H2 1.0000 . ?
N2 C10 1.485(16) . ?
N2 C11 1.530(16) . ?
N2 C13 1.545(17) . ?
C9 H9A 0.9900 . ?
C9 H9B 0.9900 . ?
C9 C10 1.489(19) . ?
C10 H10A 0.9900 . ?
C10 H10B 0.9900 . ?
C11 H11A 0.9900 . ?
C11 H11B 0.9900 . ?
C11 C12 1.499(18) . ?
C12 H12A 0.9800 . ?
C12 H12B 0.9800 . ?
C12 H12C 0.9800 . ?
C13 H13A 0.9900 . ?
C13 H13B 0.9900 . ?
C13 C14 1.514(18) . ?
C14 H14A 0.9800 . ?
C14 H14B 0.9800 . ?
C14 H14C 0.9800 . ?

loop_
_geom_hbond_atom_site_label_D
_geom_hbond_atom_site_label_H
_geom_hbond_atom_site_label_A
_geom_hbond_distance_DH
_geom_hbond_distance_HA
_geom_hbond_distance_DA
_geom_hbond_angle_DHA
_geom_hbond_site_symmetry_A
N1 H1 O2 0.88 2.59 3.346(10) 144.3 .
N1 H1 O2 0.88 2.16 2.929(11) 145.0 3_564

loop_
_geom_torsion_atom_site_label_1
_geom_torsion_atom_site_label_2
_geom_torsion_atom_site_label_3
_geom_torsion_atom_site_label_4
_geom_torsion
_geom_torsion_site_symmetry_1
_geom_torsion_site_symmetry_2
_geom_torsion_site_symmetry_3
_geom_torsion_site_symmetry_4
_geom_torsion_publ_flag
Zn1 O1 C1 C2 -106.6(3) 2_665 . . . ?
Zn1 O1 C1 C2 29.5(5) . . . . ?
Zn1 O1 C1 C6 -150.5(3) . . . . ?
Zn1 O1 C1 C6 73.3(4) 2_665 . . . ?
Zn1 O2 C7 O3 5.3(5) 3_564 . . . ?
Zn1 O2 C7 O3 145.2(3) . . . . ?
Zn1 O2 C7 C2 -177.1(2) 3_564 . . . ?
Zn1 O2 C7 C2 -37.3(4) . . . . ?
Zn1 O3 C7 O2 -11.6(5) 2_664 . . . ?
Zn1 O3 C7 C2 170.9(2) 2_664 . . . ?
Zn1 N3 C15 C16 170.4(12) . . . . ?
Zn1 O4 C8 O5 164.6(17) . . . . ?
Zn1 O4 C8 N1 -18(3) . . . . ?
O1 C1 C2 C3 -178.3(3) . . . . ?
O1 C1 C2 C7 4.2(6) . . . . ?
O1 C1 C6 C5 178.8(4) . . . . ?
C1 C2 C3 C4 -1.2(5) . . . . ?
C1 C2 C7 O2 0.8(5) . . . . ?
C1 C2 C7 O3 178.4(3) . . . . ?
C2 C1 C6 C5 -1.3(6) . . . . ?
C2 C3 C4 C4 -178.6(3) . . . 4_556 ?
C2 C3 C4 C5 0.2(6) . . . . ?
C3 C2 C7 O2 -176.7(3) . . . . ?
C3 C2 C7 O3 1.0(5) . . . . ?
C3 C4 C5 C6 0.4(6) . . . . ?
C4 C4 C5 C6 179.1(3) 4_556 . . . ?
C4 C5 C6 C1 0.2(6) . . . . ?
C6 C1 C2 C3 1.7(5) . . . . ?
C6 C1 C2 C7 -175.7(3) . . . . ?
C7 C2 C3 C4 176.4(3) . . . . ?
N3 C15 C16 N4 55.9(17) . . . . ?
C16 N4 C17 C18 -170.4(17) . . . . ?
C16 N4 C19 C20 67(3) . . . . ?
C17 N4 C16 C15 77.5(16) . . . . ?
C17 N4 C19 C20 -168(2) . . . . ?
C19 N4 C16 C15 -153.2(13) . . . . ?
C19 N4 C17 C18 64(3) . . . . ?
N1 C9 C10 N2 178.4(11) . . . . ?
C8 N1 C9 C10 69.1(17) . . . . ?
C9 N1 C8 O4 -173.9(15) . . . . ?
C9 N1 C8 O5 4(3) . . . . ?
C10 N2 C11 C12 57.0(18) . . . . ?
C10 N2 C13 C14 60.2(15) . . . . ?
C11 N2 C10 C9 53.6(15) . . . . ?
C11 N2 C13 C14 -170.8(12) . . . . ?
C13 N2 C10 C9 -176.9(11) . . . . ?
C13 N2 C11 C12 -72.0(16) . . . . ?

loop_
_twin_individual_id
_twin_individual_mass_fraction_refined
1 0.505(18)
2 0.495(18)
